data_4501579
loop_
_publ_author_name
'Hulvey, Zeric'
'Furman, Joshua D.'
'Turner, Sara A.'
'Tang, Min'
'Cheetham, Anthony K.'

_publ_section_title
;
 Dimensionality Trends in Metal&#x2212;Organic Frameworks Containing
 Perfluorinated or Nonfluorinated Benzenedicarboxylates
;
_journal_issue 5
_journal_name_full 'Crystal Growth &amp; Design'
_journal_page_first 2041
_journal_paper_doi 10.1021/cg100121n
_journal_volume 10
_journal_year 2010
_chemical_formula_sum 'C14 H8 Cu F4 N O5'
_chemical_formula_weight 409.75
_chemical_name_systematic
; 
 ? 
;
_space_group_IT_number 2
_symmetry_cell_setting triclinic
_symmetry_space_group_name_Hall '-P 1'
_symmetry_space_group_name_H-M 'P -1'
_atom_sites_solution_hydrogens geom
_atom_sites_solution_primary direct
_atom_sites_solution_secondary difmap
_audit_creation_method SHELXL-97
_cell_angle_alpha 98.693(10)
_cell_angle_beta 102.646(10)
_cell_angle_gamma 106.529(11)
_cell_formula_units_Z 2
_cell_length_a 7.509(5)
_cell_length_b 8.497(6)
_cell_length_c 11.853(8)
_cell_measurement_temperature 293(2)
_cell_volume 688.8(8)
_computing_cell_refinement 'Bruker XSCANS'
_computing_data_collection 'Bruker XSCANS'
_computing_data_reduction 'Bruker SHELXTL'
_computing_molecular_graphics 'Bruker SHELXTL'
_computing_publication_material 'Bruker SHELXTL'
_computing_structure_refinement 'SHELXL-97 (Sheldrick, 1997)'
_computing_structure_solution 'SHELXS-97 (Sheldrick, 1990)'
_diffrn_ambient_temperature 293(2)
_diffrn_measured_fraction_theta_full 0.928
_diffrn_measured_fraction_theta_max 0.928
_diffrn_measurement_device_type 'Bruker P4'
_diffrn_measurement_method '\w scans'
_diffrn_radiation_monochromator graphite
_diffrn_radiation_source 'fine-focus sealed tube'
_diffrn_radiation_type MoK\a
_diffrn_radiation_wavelength 0.71073
_diffrn_reflns_av_R_equivalents 0.0220
_diffrn_reflns_av_sigmaI/netI 0.0409
_diffrn_reflns_limit_h_max 8
_diffrn_reflns_limit_h_min -7
_diffrn_reflns_limit_k_max 9
_diffrn_reflns_limit_k_min -7
_diffrn_reflns_limit_l_max 13
_diffrn_reflns_limit_l_min -13
_diffrn_reflns_number 3419
_diffrn_reflns_theta_full 24.71
_diffrn_reflns_theta_max 24.71
_diffrn_reflns_theta_min 1.81
_exptl_absorpt_coefficient_mu 1.665
_exptl_absorpt_correction_T_max 0.920
_exptl_absorpt_correction_T_min 0.607
_exptl_absorpt_correction_type multi-scan
_exptl_crystal_colour turquoise
_exptl_crystal_density_diffrn 1.976
_exptl_crystal_density_method 'not measured'
_exptl_crystal_description plate
_exptl_crystal_F_000 408
_exptl_crystal_size_max 0.25
_exptl_crystal_size_mid 0.08
_exptl_crystal_size_min 0.05
_refine_diff_density_max 0.600
_refine_diff_density_min -0.318
_refine_diff_density_rms 0.113
_refine_ls_extinction_method none
_refine_ls_goodness_of_fit_ref 1.075
_refine_ls_hydrogen_treatment mixed
_refine_ls_matrix_type full
_refine_ls_number_parameters 240
_refine_ls_number_reflns 2168
_refine_ls_number_restraints 3
_refine_ls_restrained_S_all 1.074
_refine_ls_R_factor_all 0.0615
_refine_ls_R_factor_gt 0.0475
_refine_ls_shift/su_max 0.000
_refine_ls_shift/su_mean 0.000
_refine_ls_structure_factor_coef Fsqd
_refine_ls_weighting_details 'calc w=1/[\s^2^(Fo^2^)+(0.0589P)^2^+1.4579P] where P=(Fo^2^+2Fc^2^)/3'
_refine_ls_weighting_scheme calc
_refine_ls_wR_factor_gt 0.1109
_refine_ls_wR_factor_ref 0.1203
_reflns_number_gt 1771
_reflns_number_total 2168
_reflns_threshold_expression >2sigma(I)
_cod_data_source_file cg100121n_si_002.cif
_cod_data_source_block compound_12
_cod_depositor_comments
;
The following automatic conversions were performed:

'_symmetry_cell_setting' value 'Triclinic' changed to 'triclinic'
according to /home/saulius/struct/CIF-dictionaries/cif_core.dic
dictionary named 'cif_core.dic' version 2.4.2 from 2011-04-26.

Automatic conversion script
Id: cif_fix_values 1715 2011-07-08 13:25:40Z adriana 
;
_cod_original_sg_symbol_H-M P-1
_cod_database_code 4501579

loop_
_symmetry_equiv_pos_as_xyz
'x, y, z'
'-x, -y, -z'

loop_
_atom_site_label
_atom_site_type_symbol
_atom_site_fract_x
_atom_site_fract_y
_atom_site_fract_z
_atom_site_U_iso_or_equiv
_atom_site_adp_type
_atom_site_occupancy
_atom_site_symmetry_multiplicity
_atom_site_calc_flag
_atom_site_refinement_flags
Cu1 Cu 0.66449(9) 0.64416(7) 0.95439(5) 0.0263(2) Uani 1 1 d D
C1 C 0.8491(8) 0.5198(5) 1.1216(4) 0.0246(11) Uani 1 1 d .
C2 C 0.8784(7) 0.3927(5) 1.1941(4) 0.0223(10) Uani 1 1 d .
C3 C 1.0019(7) 0.4424(6) 1.3087(4) 0.0287(11) Uani 1 1 d .
C4 C 1.0275(7) 0.3285(6) 1.3749(4) 0.0285(11) Uani 1 1 d .
C5 C 0.9314(7) 0.1591(6) 1.3267(4) 0.0266(11) Uani 1 1 d .
C6 C 0.8118(7) 0.1001(5) 1.2114(4) 0.0232(10) Uani 1 1 d .
C7 C 0.7894(7) 0.2218(6) 1.1498(4) 0.0249(11) Uani 1 1 d .
C8 C 0.7119(7) -0.0874(6) 1.1586(4) 0.0254(11) Uani 1 1 d .
C9 C 0.7346(8) 0.9176(6) 0.8265(4) 0.0296(12) Uani 1 1 d .
H9 H 0.8136 0.9830 0.9003 0.027(13) Uiso 1 1 calc R
C10 C 0.5260(8) 0.6644(6) 0.7092(4) 0.0321(12) Uani 1 1 d .
H10 H 0.4584 0.5511 0.7008 0.029(13) Uiso 1 1 calc R
C11 C 0.7216(8) 0.9919(6) 0.7315(4) 0.0323(12) Uani 1 1 d .
H11 H 0.7899 1.1056 0.7422 0.029(13) Uiso 1 1 calc R
C12 C 0.5059(8) 0.7304(6) 0.6107(4) 0.0337(12) Uani 1 1 d .
H12 H 0.4249 0.6631 0.5379 0.033(14) Uiso 1 1 calc R
C13 C 0.6076(7) 0.8992(6) 0.6199(4) 0.0308(12) Uani 1 1 d .
C14 C 0.5905(8) 0.9734(7) 0.5130(4) 0.0377(13) Uani 1 1 d .
H14A H 0.5846 0.8911 0.4448 0.051(17) Uiso 1 1 calc R
H14B H 0.7043 1.0708 0.5259 0.07(2) Uiso 1 1 calc R
N1 N 0.6388(6) 0.7549(5) 0.8180(3) 0.0241(9) Uani 1 1 d .
F1 F 1.0965(5) 0.6060(3) 1.3575(2) 0.0420(8) Uani 1 1 d .
F2 F 1.1456(5) 0.3802(4) 1.4857(2) 0.0439(8) Uani 1 1 d .
F3 F 0.9609(4) 0.0509(4) 1.3937(2) 0.0372(7) Uani 1 1 d .
F4 F 0.6743(4) 0.1694(3) 1.0377(2) 0.0354(7) Uani 1 1 d .
O1 O 0.6748(5) 0.5127(4) 1.0785(3) 0.0238(7) Uani 1 1 d .
O2 O 0.9909(5) 0.6191(4) 1.1053(3) 0.0325(8) Uani 1 1 d .
O3 O 0.7438(5) -0.1384(4) 1.0619(3) 0.0302(8) Uani 1 1 d .
O4 O 0.6124(6) -0.1672(4) 1.2128(3) 0.0434(10) Uani 1 1 d .
O5 O 0.6733(5) 0.4485(4) 0.8450(3) 0.0273(8) Uani 1 1 d D
H5A H 0.580(4) 0.357(3) 0.830(4) 0.023(13) Uiso 1 1 d D
H5B H 0.772(4) 0.418(5) 0.862(4) 0.030(15) Uiso 1 1 d D

loop_
_atom_site_aniso_label
_atom_site_aniso_U_11
_atom_site_aniso_U_22
_atom_site_aniso_U_33
_atom_site_aniso_U_23
_atom_site_aniso_U_13
_atom_site_aniso_U_12
Cu1 0.0324(4) 0.0217(3) 0.0264(3) 0.0092(2) 0.0078(3) 0.0095(3)
C1 0.034(3) 0.017(2) 0.023(2) 0.0047(18) 0.007(2) 0.010(2)
C2 0.020(3) 0.020(2) 0.028(2) 0.0045(18) 0.005(2) 0.0088(19)
C3 0.027(3) 0.022(3) 0.034(3) 0.005(2) 0.008(2) 0.005(2)
C4 0.030(3) 0.029(3) 0.020(2) 0.0010(19) 0.001(2) 0.006(2)
C5 0.025(3) 0.029(3) 0.030(2) 0.012(2) 0.007(2) 0.013(2)
C6 0.024(3) 0.020(2) 0.028(2) 0.0050(19) 0.009(2) 0.011(2)
C7 0.021(3) 0.027(3) 0.027(2) 0.006(2) 0.003(2) 0.010(2)
C8 0.023(3) 0.022(2) 0.030(3) 0.007(2) 0.000(2) 0.010(2)
C9 0.035(3) 0.027(3) 0.027(3) 0.005(2) 0.009(2) 0.010(2)
C10 0.033(3) 0.027(3) 0.036(3) 0.011(2) 0.006(2) 0.009(2)
C11 0.038(3) 0.029(3) 0.036(3) 0.016(2) 0.014(2) 0.013(2)
C12 0.037(3) 0.034(3) 0.025(3) 0.009(2) 0.000(2) 0.009(2)
C13 0.029(3) 0.038(3) 0.034(3) 0.017(2) 0.011(2) 0.017(2)
C14 0.044(3) 0.049(3) 0.029(3) 0.021(2) 0.012(2) 0.020(3)
N1 0.030(2) 0.021(2) 0.024(2) 0.0098(16) 0.0084(17) 0.0107(17)
F1 0.053(2) 0.0212(15) 0.0348(16) -0.0019(12) 0.0001(14) -0.0005(14)
F2 0.049(2) 0.0428(18) 0.0259(15) 0.0047(13) -0.0059(14) 0.0073(15)
F3 0.0472(19) 0.0356(17) 0.0326(15) 0.0184(13) 0.0077(14) 0.0163(14)
F4 0.0406(18) 0.0265(15) 0.0270(14) 0.0037(12) -0.0102(12) 0.0085(13)
O1 0.019(2) 0.0244(17) 0.0309(17) 0.0121(14) 0.0043(14) 0.0106(14)
O2 0.027(2) 0.0296(19) 0.045(2) 0.0173(16) 0.0108(16) 0.0097(16)
O3 0.046(2) 0.0186(17) 0.0270(18) 0.0059(13) 0.0101(16) 0.0111(15)
O4 0.048(2) 0.030(2) 0.043(2) 0.0022(17) 0.0213(19) -0.0038(18)
O5 0.026(2) 0.0189(18) 0.0375(19) 0.0068(14) 0.0095(16) 0.0075(16)

loop_
_atom_type_symbol
_atom_type_description
_atom_type_scat_dispersion_real
_atom_type_scat_dispersion_imag
_atom_type_scat_source
C C 0.0033 0.0016 'International Tables Vol C Tables 4.2.6.8 and 6.1.1.4'
H H 0.0000 0.0000 'International Tables Vol C Tables 4.2.6.8 and 6.1.1.4'
N N 0.0061 0.0033 'International Tables Vol C Tables 4.2.6.8 and 6.1.1.4'
O O 0.0106 0.0060 'International Tables Vol C Tables 4.2.6.8 and 6.1.1.4'
F F 0.0171 0.0103 'International Tables Vol C Tables 4.2.6.8 and 6.1.1.4'
Cu Cu 0.3201 1.2651 'International Tables Vol C Tables 4.2.6.8 and 6.1.1.4'

loop_
_geom_angle_atom_site_label_1
_geom_angle_atom_site_label_2
_geom_angle_atom_site_label_3
_geom_angle
_geom_angle_site_symmetry_1
_geom_angle_site_symmetry_3
O3 Cu1 O5 161.15(15) 1_565 .
O3 Cu1 O1 96.08(14) 1_565 .
O5 Cu1 O1 87.59(14) . .
O3 Cu1 N1 89.38(15) 1_565 .
O5 Cu1 N1 87.73(15) . .
O1 Cu1 N1 174.33(14) . .
O3 Cu1 O1 112.38(13) 1_565 2_667
O5 Cu1 O1 86.46(13) . 2_667
O1 Cu1 O1 78.04(13) . 2_667
N1 Cu1 O1 98.47(14) . 2_667
O2 C1 O1 124.4(4) . .
O2 C1 C2 119.0(4) . .
O1 C1 C2 116.6(4) . .
C7 C2 C3 116.2(4) . .
C7 C2 C1 122.2(4) . .
C3 C2 C1 121.6(4) . .
F1 C3 C4 118.3(4) . .
F1 C3 C2 119.9(4) . .
C4 C3 C2 121.8(4) . .
F2 C4 C3 120.5(4) . .
F2 C4 C5 120.1(4) . .
C3 C4 C5 119.4(4) . .
F3 C5 C4 117.8(4) . .
F3 C5 C6 120.3(4) . .
C4 C5 C6 121.9(4) . .
C7 C6 C5 115.9(4) . .
C7 C6 C8 123.0(4) . .
C5 C6 C8 121.1(4) . .
F4 C7 C2 117.6(4) . .
F4 C7 C6 117.6(4) . .
C2 C7 C6 124.8(4) . .
O4 C8 O3 128.9(4) . .
O4 C8 C6 117.3(4) . .
O3 C8 C6 113.7(4) . .
N1 C9 C11 123.1(4) . .
N1 C10 C12 123.5(5) . .
C9 C11 C13 120.5(5) . .
C10 C12 C13 119.7(5) . .
C11 C13 C12 116.7(4) . .
C11 C13 C14 122.6(5) . .
C12 C13 C14 120.6(5) . .
C13 C14 C14 111.5(5) . 2_676
C9 N1 C10 116.5(4) . .
C9 N1 Cu1 123.3(3) . .
C10 N1 Cu1 120.1(3) . .
C1 O1 Cu1 109.5(3) . .
C1 O1 Cu1 146.0(3) . 2_667
Cu1 O1 Cu1 101.96(13) . 2_667
C8 O3 Cu1 133.8(3) . 1_545

loop_
_geom_bond_atom_site_label_1
_geom_bond_atom_site_label_2
_geom_bond_distance
_geom_bond_site_symmetry_2
Cu1 O3 1.930(3) 1_565
Cu1 O5 1.974(3) .
Cu1 O1 1.979(3) .
Cu1 N1 1.991(4) .
Cu1 O1 2.428(4) 2_667
C1 O2 1.230(6) .
C1 O1 1.277(6) .
C1 C2 1.511(6) .
C2 C7 1.377(6) .
C2 C3 1.392(7) .
C3 F1 1.336(5) .
C3 C4 1.363(7) .
C4 F2 1.341(5) .
C4 C5 1.378(7) .
C5 F3 1.336(5) .
C5 C6 1.387(6) .
C6 C7 1.380(6) .
C6 C8 1.519(6) .
C7 F4 1.345(5) .
C8 O4 1.218(6) .
C8 O3 1.260(6) .
C9 N1 1.341(6) .
C9 C11 1.370(7) .
C10 N1 1.351(6) .
C10 C12 1.368(7) .
C11 C13 1.381(7) .
C12 C13 1.395(7) .
C13 C14 1.496(6) .
C14 C14 1.535(11) 2_676
O1 Cu1 2.428(3) 2_667
O3 Cu1 1.930(3) 1_545
